data_1551361
loop_
_publ_author_name
'Nagashima, M.'
'Matsumoto, T.'
'Yamada, T.'
'Takizawa, M.'
'Momma, K.'

_publ_section_title
;
 Crystal chemistry of poppiite, V-analogue of pumpellyite, from the
 Komatsu mine, Saitama Prefecture, Japan (x and z of O9 site are
 incorrect)
;
_journal_name_full 'Journal of Mineralogical and Petrological Sciences'
_journal_page_first 251
_journal_page_last 262
_journal_volume 113
_journal_year 2019
_chemical_formula_sum 'Al0.28 Ca2 Fe0.04 H3.41 Mg0.19 Mn0.22 O14 Si3 V2.27'
_chemical_name_common poppiite
_chemical_name_mineral 'poppiite from Gambatesa mine'
_space_group_IT_number 12
_space_group_name_Hall '-A 2y'
_space_group_name_H-M_alt 'A 1 2/m 1'
_cell_angle_alpha 90
_cell_angle_beta 97.343(3)
_cell_angle_gamma 90
_cell_formula_units_Z 4
_cell_length_a 8.8782(3)
_cell_length_b 6.0428(2)
_cell_length_c 19.2938(7)
_cell_volume 1026.61(6)
_diffrn_ambient_pressure 100
_diffrn_ambient_temperature 298
_cod_data_source_file poppiite-Gambatesa.cif
_cod_data_source_block poppiite_Gambatesa
_cod_original_sg_symbol_H-M 'A 2/m'
_cod_original_formula_sum 'Ca2 V2.27 Fe0.04 Mg0.19 Mn0.22 Al0.28 Si3 O14 H3.41'
_cod_database_code 1551361

loop_
_space_group_symop_id
_space_group_symop_operation_xyz
1 x,y,z
2 -x,-y,-z
3 -x,y,-z
4 x,-y,z
5 x,y+1/2,z+1/2
6 -x,-y+1/2,-z+1/2
7 -x,y+1/2,-z+1/2
8 x,-y+1/2,z+1/2

loop_
_atom_site_label
_atom_site_occupancy
_atom_site_fract_x
_atom_site_fract_y
_atom_site_fract_z
_atom_site_adp_type
_atom_site_U_iso_or_equiv
_atom_site_type_symbol
W1 1.0 0.25295(14) 0.500000 0.33958(6) Uiso 0.0111(3) Ca
W2 1.0 0.19290(15) 0.500000 0.15588(7) Uiso 0.0136(3) Ca
XV 0.756(10) 0.500000 0.250000 0.250000 Uiso 0.0076(3) V
XMg 0.244 0.500000 0.250000 0.250000 Uiso 0.0076(3) Mg
VY 0.780(8) 0.25344(8) 0.24762(13) 0.49547(4) Uiso 0.0061(2) V
AlY 0.220 0.25344(8) 0.24762(13) 0.49547(4) Uiso 0.0061(2) Al
Z1 1.0 0.05090(17) 0.000000 0.09342(8) Uiso 0.0076(3) Si
Z2 1.0 0.16307(18) 0.000000 0.24868(8) Uiso 0.0087(3) Si
Z3 1.0 0.46397(17) 0.000000 0.40171(8) Uiso 0.0076(3) Si
O1 1.0 0.1379(3) 0.2218(5) 0.07548(14) Uiso 0.0113(6) O
O2 1.0 0.2616(3) 0.2279(5) 0.24702(14) Uiso 0.0111(6) O
O3 1.0 0.3654(3) 0.2187(5) 0.41435(14) Uiso 0.0106(6) O
O4 1.0 0.1266(4) 0.500000 0.4427(2) Uiso 0.0086(8) O
O5 1.0 0.1242(5) 0.000000 0.4578(2) Uiso 0.0123(9) O
O6 1.0 0.3734(4) 0.500000 0.0458(2) Uiso 0.0093(8) O
O7 1.0 0.3761(4) 0.000000 0.0335(2) Uiso 0.0123(9) O
O8 1.0 0.0331(4) 0.000000 0.1780(2) Uiso 0.0100(8) O
O9 1.0 0.5245(5) 0.500000 0.3244(2) Uiso 0.0121(9) O
O10 1.0 0.0642(5) 0.000000 0.3144(2) Uiso 0.0147(9) O
O11 1.0 0.5030(5) 0.500000 0.3161(2) Uiso 0.0113(9) O
H5A 0.5000 0.020(7) 0.000000 0.469(9) Uiso 0.050000 H
H5B 0.5000 0.13(2) 0.000000 0.408(2) Uiso 0.050000 H
H7 0.5000 0.464(13) 0.000000 0.070(7) Uiso 0.050000 H
H10 0.5000 0.139(15) 0.000000 0.356(5) Uiso 0.050000 H
H11 0.5000 0.592(12) 0.500000 0.352(7) Uiso 0.050000 H

loop_
_atom_site_aniso_label
_atom_site_aniso_U_11
_atom_site_aniso_U_22
_atom_site_aniso_U_33
_atom_site_aniso_U_12
_atom_site_aniso_U_13
_atom_site_aniso_U_23
W1 0.0136(6) 0.0115(6) 0.0085(6) 0.00000 0.0023(4) 0.00000
W2 0.0234(6) 0.0085(6) 0.0081(6) 0.00000 -0.0007(5) 0.00000
XV 0.0098(5) 0.0064(5) 0.0069(6) 0.0002(4) 0.0020(4) 0.0005(4)
XMg 0.0098(5) 0.0064(5) 0.0069(6) 0.0002(4) 0.0020(4) 0.0005(4)
VY 0.0076(4) 0.0063(4) 0.0044(4) 0.0004(3) 0.0013(2) 0.0003(3)
AlY 0.0076(4) 0.0063(4) 0.0044(4) 0.0004(3) 0.0013(2) 0.0003(3)
Z1 0.0080(7) 0.0091(7) 0.0054(8) 0.00000 -0.0007(6) 0.00000
Z2 0.0111(7) 0.0070(7) 0.0074(8) 0.00000 -0.0009(6) 0.00000
Z3 0.0079(7) 0.0089(7) 0.0058(8) 0.00000 0.0008(6) 0.00000
O1 0.0141(14) 0.0108(14) 0.0098(14) -0.0019(12) 0.0047(11) -0.0007(12)
O2 0.0127(13) 0.0096(13) 0.0101(14) -0.0004(11) -0.0020(10) -0.0011(12)
O3 0.0144(14) 0.0106(14) 0.0075(13) 0.0008(11) 0.0040(11) 0.0027(11)
O4 0.0115(19) 0.0097(19) 0.0040(19) 0.00000 -0.0009(15) 0.00000
O5 0.012(2) 0.013(2) 0.012(2) 0.00000 0.0011(17) 0.00000
O6 0.0111(19) 0.0081(19) 0.008(2) 0.00000 -0.0011(15) 0.00000
O7 0.010(2) 0.012(2) 0.015(2) 0.00000 0.0001(17) 0.00000
O8 0.0087(19) 0.013(2) 0.008(2) 0.00000 -0.0004(15) 0.00000
O9 0.013(2) 0.019(2) 0.005(2) 0.00000 0.0016(15) 0.00000
O10 0.014(2) 0.021(2) 0.009(2) 0.00000 0.0009(17) 0.00000
O11 0.013(2) 0.014(2) 0.006(2) 0.00000 0.0005(16) 0.00000
H5A 0.00000 0.00000 0.00000 0.00000 0.00000 0.00000
H5B 0.00000 0.00000 0.00000 0.00000 0.00000 0.00000
H7 0.00000 0.00000 0.00000 0.00000 0.00000 0.00000
H10 0.00000 0.00000 0.00000 0.00000 0.00000 0.00000
H11 0.00000 0.00000 0.00000 0.00000 0.00000 0.00000
